data_4329491
loop_
_publ_author_name
'Alexandra G. Trambitas'
'Daniel Melcher'
'Larissa Hartenstein'
'Peter W. Roesky'
'Constantin Daniliuc'
'Peter G. Jones'
'Matthias Tamm'

_publ_contact_author
;
        Peter G. Jones
        Institut f\"ur Anorganische und Analytische Chemie
        Technische Universit\"at Braunschweig
        Postfach 3329
        38023 Braunschweig
        Germany
;
_publ_contact_author_email p.jones@tu-bs.de
_publ_contact_author_fax '049 531 391-5387'
_publ_contact_author_phone '049 531 391-5382'
_publ_section_title
;
 Bis(imidazolin-2-iminato) Rare Earth Metal Complexes: Synthesis,
 Structural Characterization, and Catalytic Application
;
_journal_name_full 'Inorganic Chemistry'
_journal_page_first 6753
_journal_page_last 6761
_journal_paper_doi 10.1021/ic300407u
_journal_volume 51
_journal_year 2012
_chemical_formula_sum 'C69 H96 I N6 O2 Yb'
_chemical_formula_weight 1341.46
_chemical_name_systematic
;
 ?
;
_space_group_IT_number 2
_symmetry_cell_setting triclinic
_symmetry_space_group_name_Hall '-P 1'
_symmetry_space_group_name_H-M 'P -1'
_atom_sites_solution_hydrogens geom
_atom_sites_solution_primary direct
_atom_sites_solution_secondary difmap
_audit_creation_method SHELXL-97
_cell_angle_alpha 74.501(2)
_cell_angle_beta 78.931(2)
_cell_angle_gamma 83.188(2)
_cell_formula_units_Z 2
_cell_length_a 12.6034(4)
_cell_length_b 14.0206(4)
_cell_length_c 19.4205(6)
_cell_measurement_reflns_used 29142
_cell_measurement_temperature 100(2)
_cell_measurement_theta_max 29.3160
_cell_measurement_theta_min 2.1273
_cell_volume 3237.20(17)
_computing_cell_refinement
;
CrysAlisPro, Oxford Diffraction Ltd.,
Version 1.171.33.41 (release 06-05-2009 CrysAlis171 .NET)
(compiled May  6 2009,17:20:42)
;
_computing_data_collection
;
CrysAlisPro, Oxford Diffraction Ltd.,
Version 1.171.33.41 (release 06-05-2009 CrysAlis171 .NET)
(compiled May  6 2009,17:20:42)
;
_computing_data_reduction
;
CrysAlisPro, Oxford Diffraction Ltd.,
Version 1.171.33.41 (release 06-05-2009 CrysAlis171 .NET)
(compiled May  6 2009,17:20:42)
;
_computing_molecular_graphics 'BRUKER XP'
_computing_publication_material SHELXL-97
_computing_structure_refinement 'SHELXL-97 (Sheldrick, 1997)'
_computing_structure_solution 'SHELXS-97 (Sheldrick, 1990)'
_diffrn_ambient_temperature 100(2)
_diffrn_detector_area_resol_mean 16.1419
_diffrn_measured_fraction_theta_full 0.998
_diffrn_measured_fraction_theta_max 0.998
_diffrn_measurement_device_type 'Oxford Diffraction Xcalibur, Eos'
_diffrn_measurement_method '\w scans'
_diffrn_radiation_monochromator graphite
_diffrn_radiation_source 'Enhance (Mo) X-ray Source'
_diffrn_radiation_type 'Mo K\a'
_diffrn_radiation_wavelength 0.71073
_diffrn_reflns_av_R_equivalents 0.0732
_diffrn_reflns_av_sigmaI/netI 0.0880
_diffrn_reflns_limit_h_max 16
_diffrn_reflns_limit_h_min -16
_diffrn_reflns_limit_k_max 17
_diffrn_reflns_limit_k_min -17
_diffrn_reflns_limit_l_max 24
_diffrn_reflns_limit_l_min -24
_diffrn_reflns_number 117954
_diffrn_reflns_theta_full 27.10
_diffrn_reflns_theta_max 27.10
_diffrn_reflns_theta_min 2.13
_exptl_absorpt_coefficient_mu 1.969
_exptl_absorpt_correction_T_max 1.00000
_exptl_absorpt_correction_T_min 0.97587
_exptl_absorpt_correction_type multi-scan
_exptl_absorpt_process_details
;
CrysAlisPro, Oxford Diffraction Ltd.,
Version 1.171.33.41 (release 06-05-2009 CrysAlis171 .NET)
(compiled May  6 2009,17:20:42)
;
_exptl_crystal_colour yellow
_exptl_crystal_density_diffrn 1.376
_exptl_crystal_description prism
_exptl_crystal_F_000 1382
_exptl_crystal_size_max 0.13
_exptl_crystal_size_mid 0.11
_exptl_crystal_size_min 0.07
_refine_diff_density_max 2.036
_refine_diff_density_min -0.810
_refine_diff_density_rms 0.098
_refine_ls_extinction_method none
_refine_ls_goodness_of_fit_ref 0.858
_refine_ls_hydrogen_treatment constr
_refine_ls_matrix_type full
_refine_ls_number_parameters 729
_refine_ls_number_reflns 14247
_refine_ls_number_restraints 0
_refine_ls_restrained_S_all 0.858
_refine_ls_R_factor_all 0.0527
_refine_ls_R_factor_gt 0.0313
_refine_ls_shift/su_max 0.002
_refine_ls_shift/su_mean 0.000
_refine_ls_structure_factor_coef Fsqd
_refine_ls_weighting_details 'calc w=1/[\s^2^(Fo^2^)+(0.0244P)^2^+0.0000P] where P=(Fo^2^+2Fc^2^)/3'
_refine_ls_weighting_scheme calc
_refine_ls_wR_factor_gt 0.0585
_refine_ls_wR_factor_ref 0.0605
_reflns_number_gt 10065
_reflns_number_total 14247
_reflns_threshold_expression >2sigma(I)
_cod_data_source_file ic300407u_si_002_5.cif
_cod_data_source_block altr40
_cod_database_code 4329491

loop_
_symmetry_equiv_pos_as_xyz
'x, y, z'
'-x, -y, -z'

loop_
_atom_site_label
_atom_site_type_symbol
_atom_site_fract_x
_atom_site_fract_y
_atom_site_fract_z
_atom_site_U_iso_or_equiv
_atom_site_adp_type
_atom_site_occupancy
_atom_site_symmetry_multiplicity
_atom_site_calc_flag
_atom_site_refinement_flags
Yb Yb 0.784963(12) 0.815255(11) 0.337690(9) 0.01267(4) Uani 1 1 d .
I I 0.766696(19) 0.783851(18) 0.499076(13) 0.02492(7) Uani 1 1 d .
O1 O 0.60226(17) 0.78311(16) 0.36550(12) 0.0173(5) Uani 1 1 d .
O2 O 0.96444(17) 0.82750(15) 0.34443(13) 0.0183(6) Uani 1 1 d .
N1 N 0.8286(2) 0.70092(18) 0.28348(15) 0.0138(6) Uani 1 1 d .
N2 N 0.7984(2) 0.55088(19) 0.25290(15) 0.0138(6) Uani 1 1 d .
N3 N 0.9527(2) 0.61888(19) 0.20133(14) 0.0118(6) Uani 1 1 d .
N4 N 0.7601(2) 0.96144(19) 0.27551(15) 0.0138(6) Uani 1 1 d .
N5 N 0.6738(2) 1.08455(19) 0.18638(15) 0.0140(6) Uani 1 1 d .
N6 N 0.8024(2) 1.13345(19) 0.22956(15) 0.0146(6) Uani 1 1 d .
C1 C 0.8558(2) 0.6335(2) 0.25064(17) 0.0114(7) Uani 1 1 d .
C2 C 0.8569(3) 0.4936(2) 0.20832(19) 0.0172(8) Uani 1 1 d .
H2 H 0.8342 0.4354 0.2009 0.021 Uiso 1 1 calc R
C3 C 0.9505(3) 0.5342(2) 0.17769(19) 0.0184(8) Uani 1 1 d .
H3 H 1.0062 0.5093 0.1452 0.022 Uiso 1 1 calc R
C4 C 0.6982(3) 0.5231(2) 0.30001(18) 0.0129(7) Uani 1 1 d .
C5 C 0.6953(3) 0.4958(2) 0.37485(19) 0.0154(8) Uani 1 1 d .
C6 C 0.5977(3) 0.4665(2) 0.4195(2) 0.0192(8) Uani 1 1 d .
H6 H 0.5929 0.4505 0.4706 0.023 Uiso 1 1 calc R
C7 C 0.5082(3) 0.4606(2) 0.3897(2) 0.0201(8) Uani 1 1 d .
H7 H 0.4426 0.4395 0.4206 0.024 Uiso 1 1 calc R
C8 C 0.5135(3) 0.4851(2) 0.31589(19) 0.0174(8) Uani 1 1 d .
H8 H 0.4520 0.4783 0.2964 0.021 Uiso 1 1 calc R
C9 C 0.6074(3) 0.5197(2) 0.26840(19) 0.0143(8) Uani 1 1 d .
C10 C 0.7985(3) 0.4859(2) 0.40737(19) 0.0190(8) Uani 1 1 d .
H10 H 0.8456 0.5391 0.3762 0.023 Uiso 1 1 calc R
C11 C 0.7796(3) 0.4982(3) 0.4842(2) 0.0301(10) Uani 1 1 d .
H11A H 0.7385 0.5617 0.4858 0.036 Uiso 1 1 calc R
H11B H 0.8495 0.4971 0.4995 0.036 Uiso 1 1 calc R
H11C H 0.7385 0.4438 0.5168 0.036 Uiso 1 1 calc R
C12 C 0.8601(3) 0.3854(2) 0.4038(2) 0.0248(9) Uani 1 1 d .
H12A H 0.9295 0.3813 0.4205 0.030 Uiso 1 1 calc R
H12B H 0.8734 0.3793 0.3537 0.030 Uiso 1 1 calc R
H12C H 0.8167 0.3316 0.4349 0.030 Uiso 1 1 calc R
C13 C 0.6093(3) 0.5456(2) 0.18799(19) 0.0170(8) Uani 1 1 d .
H13 H 0.6820 0.5695 0.1634 0.020 Uiso 1 1 calc R
C14 C 0.5934(3) 0.4545(3) 0.1628(2) 0.0238(9) Uani 1 1 d .
H14A H 0.6497 0.4020 0.1769 0.029 Uiso 1 1 calc R
H14B H 0.5987 0.4725 0.1100 0.029 Uiso 1 1 calc R
H14C H 0.5219 0.4305 0.1855 0.029 Uiso 1 1 calc R
C15 C 0.5231(3) 0.6282(2) 0.1643(2) 0.0226(8) Uani 1 1 d .
H15A H 0.4508 0.6038 0.1836 0.027 Uiso 1 1 calc R
H15B H 0.5329 0.6486 0.1113 0.027 Uiso 1 1 calc R
H15C H 0.5303 0.6851 0.1830 0.027 Uiso 1 1 calc R
C16 C 1.0523(2) 0.6607(2) 0.19956(18) 0.0126(7) Uani 1 1 d .
C17 C 1.1315(3) 0.6013(2) 0.23651(18) 0.0160(8) Uani 1 1 d .
C18 C 1.2286(3) 0.6425(3) 0.23131(19) 0.0192(8) Uani 1 1 d .
H18 H 1.2844 0.6034 0.2549 0.023 Uiso 1 1 calc R
C19 C 1.2458(3) 0.7384(3) 0.1929(2) 0.0213(9) Uani 1 1 d .
H19 H 1.3130 0.7649 0.1900 0.026 Uiso 1 1 calc R
C20 C 1.1652(3) 0.7967(2) 0.15841(19) 0.0183(8) Uani 1 1 d .
H20 H 1.1772 0.8636 0.1329 0.022 Uiso 1 1 calc R
C21 C 1.0669(3) 0.7590(2) 0.16052(18) 0.0160(8) Uani 1 1 d .
C22 C 1.1176(3) 0.4952(2) 0.28192(19) 0.0194(8) Uani 1 1 d .
H22 H 1.0413 0.4799 0.2840 0.023 Uiso 1 1 calc R
C23 C 1.1932(3) 0.4215(3) 0.2470(2) 0.0314(10) Uani 1 1 d .
H23A H 1.1772 0.4270 0.1986 0.038 Uiso 1 1 calc R
H23B H 1.1825 0.3540 0.2770 0.038 Uiso 1 1 calc R
H23C H 1.2686 0.4363 0.2429 0.038 Uiso 1 1 calc R
C24 C 1.1352(3) 0.4835(3) 0.3594(2) 0.0275(9) Uani 1 1 d .
H24A H 1.2078 0.5025 0.3587 0.033 Uiso 1 1 calc R
H24B H 1.1282 0.4142 0.3868 0.033 Uiso 1 1 calc R
H24C H 1.0808 0.5262 0.3826 0.033 Uiso 1 1 calc R
C25 C 0.9825(3) 0.8213(2) 0.11849(19) 0.0201(8) Uani 1 1 d .
H25 H 0.9101 0.7966 0.1431 0.024 Uiso 1 1 calc R
C26 C 1.0039(3) 0.8039(3) 0.0422(2) 0.0320(10) Uani 1 1 d .
H26A H 1.0783 0.8192 0.0191 0.038 Uiso 1 1 calc R
H26B H 0.9529 0.8469 0.0133 0.038 Uiso 1 1 calc R
H26C H 0.9944 0.7343 0.0456 0.038 Uiso 1 1 calc R
C27 C 0.9775(3) 0.9309(3) 0.1151(2) 0.0297(10) Uani 1 1 d .
H27A H 0.9618 0.9402 0.1643 0.036 Uiso 1 1 calc R
H27B H 0.9202 0.9660 0.0882 0.036 Uiso 1 1 calc R
H27C H 1.0473 0.9573 0.0904 0.036 Uiso 1 1 calc R
C28 C 0.7474(3) 1.0468(2) 0.23649(18) 0.0143(8) Uani 1 1 d .
C29 C 0.6862(3) 1.1843(2) 0.15318(19) 0.0187(8) Uani 1 1 d .
H29 H 0.6454 1.2249 0.1185 0.022 Uiso 1 1 calc R
C30 C 0.7647(3) 1.2133(2) 0.17805(19) 0.0184(8) Uani 1 1 d .
H30 H 0.7908 1.2777 0.1632 0.022 Uiso 1 1 calc R
C31 C 0.5767(3) 1.0390(2) 0.18700(19) 0.0159(8) Uani 1 1 d .
C32 C 0.5792(3) 0.9791(2) 0.13978(19) 0.0178(8) Uani 1 1 d .
C33 C 0.4824(3) 0.9436(3) 0.1369(2) 0.0222(9) Uani 1 1 d .
H33 H 0.4817 0.9030 0.1049 0.027 Uiso 1 1 calc R
C34 C 0.3864(3) 0.9666(3) 0.1800(2) 0.0236(9) Uani 1 1 d .
H34 H 0.3204 0.9438 0.1761 0.028 Uiso 1 1 calc R
C35 C 0.3870(3) 1.0221(3) 0.2281(2) 0.0231(9) Uani 1 1 d .
H35 H 0.3213 1.0354 0.2585 0.028 Uiso 1 1 calc R
C36 C 0.4823(3) 1.0599(2) 0.23370(19) 0.0178(8) Uani 1 1 d .
C37 C 0.6842(3) 0.9539(3) 0.0932(2) 0.0228(9) Uani 1 1 d .
H37 H 0.7447 0.9596 0.1182 0.027 Uiso 1 1 calc R
C38 C 0.7001(4) 1.0274(3) 0.0202(2) 0.0493(13) Uani 1 1 d .
H38A H 0.7702 1.0114 -0.0078 0.059 Uiso 1 1 calc R
H38B H 0.6985 1.0945 0.0269 0.059 Uiso 1 1 calc R
H38C H 0.6419 1.0242 -0.0059 0.059 Uiso 1 1 calc R
C39 C 0.6939(3) 0.8481(3) 0.0844(2) 0.0384(11) Uani 1 1 d .
H39A H 0.6904 0.8011 0.1322 0.046 Uiso 1 1 calc R
H39B H 0.7633 0.8361 0.0541 0.046 Uiso 1 1 calc R
H39C H 0.6343 0.8391 0.0615 0.046 Uiso 1 1 calc R
C40 C 0.4803(3) 1.1175(2) 0.2892(2) 0.0188(8) Uani 1 1 d .
H40 H 0.5542 1.1415 0.2822 0.023 Uiso 1 1 calc R
C41 C 0.3996(3) 1.2088(3) 0.2806(2) 0.0326(10) Uani 1 1 d .
H41A H 0.4159 1.2514 0.2314 0.039 Uiso 1 1 calc R
H41B H 0.4053 1.2458 0.3158 0.039 Uiso 1 1 calc R
H41C H 0.3258 1.1876 0.2891 0.039 Uiso 1 1 calc R
C42 C 0.4578(3) 1.0504(3) 0.3656(2) 0.0285(10) Uani 1 1 d .
H42A H 0.3857 1.0255 0.3742 0.034 Uiso 1 1 calc R
H42B H 0.4606 1.0882 0.4009 0.034 Uiso 1 1 calc R
H42C H 0.5126 0.9944 0.3709 0.034 Uiso 1 1 calc R
C43 C 0.8782(3) 1.1411(2) 0.2742(2) 0.0160(8) Uani 1 1 d .
C44 C 0.8423(3) 1.1345(2) 0.3479(2) 0.0182(8) Uani 1 1 d .
C45 C 0.9183(3) 1.1419(2) 0.3892(2) 0.0245(9) Uani 1 1 d .
H45 H 0.8965 1.1348 0.4398 0.029 Uiso 1 1 calc R
C46 C 1.0252(3) 1.1593(3) 0.3581(2) 0.0257(9) Uani 1 1 d .
H46 H 1.0758 1.1643 0.3872 0.031 Uiso 1 1 calc R
C47 C 1.0569(3) 1.1693(3) 0.2857(2) 0.0238(9) Uani 1 1 d .
H47 H 1.1296 1.1836 0.2646 0.029 Uiso 1 1 calc R
C48 C 0.9860(3) 1.1592(2) 0.2413(2) 0.0176(8) Uani 1 1 d .
C49 C 0.7230(3) 1.1261(3) 0.3814(2) 0.0213(8) Uani 1 1 d .
H49 H 0.6934 1.0803 0.3594 0.026 Uiso 1 1 calc R
C50 C 0.6603(3) 1.2279(2) 0.3613(2) 0.0264(9) Uani 1 1 d .
H50A H 0.5831 1.2213 0.3810 0.032 Uiso 1 1 calc R
H50B H 0.6697 1.2522 0.3084 0.032 Uiso 1 1 calc R
H50C H 0.6880 1.2749 0.3816 0.032 Uiso 1 1 calc R
C51 C 0.7026(3) 1.0845(3) 0.4627(2) 0.0343(10) Uani 1 1 d .
H51A H 0.7447 1.0207 0.4753 0.041 Uiso 1 1 calc R
H51B H 0.6253 1.0747 0.4794 0.041 Uiso 1 1 calc R
H51C H 0.7247 1.1310 0.4862 0.041 Uiso 1 1 calc R
C52 C 1.0261(3) 1.1714(2) 0.1611(2) 0.0191(8) Uani 1 1 d .
H52 H 0.9705 1.1472 0.1405 0.023 Uiso 1 1 calc R
C53 C 1.1329(3) 1.1115(3) 0.1459(2) 0.0278(9) Uani 1 1 d .
H53A H 1.1903 1.1387 0.1611 0.033 Uiso 1 1 calc R
H53B H 1.1513 1.1153 0.0940 0.033 Uiso 1 1 calc R
H53C H 1.1260 1.0421 0.1731 0.033 Uiso 1 1 calc R
C54 C 1.0383(3) 1.2812(3) 0.1227(2) 0.0256(9) Uani 1 1 d .
H54A H 0.9687 1.3191 0.1314 0.031 Uiso 1 1 calc R
H54B H 1.0610 1.2884 0.0705 0.031 Uiso 1 1 calc R
H54C H 1.0930 1.3063 0.1417 0.031 Uiso 1 1 calc R
C55 C 0.5248(3) 0.7533(3) 0.4312(2) 0.0310(10) Uani 1 1 d .
H55A H 0.5246 0.7966 0.4640 0.037 Uiso 1 1 calc R
H55B H 0.5420 0.6837 0.4570 0.037 Uiso 1 1 calc R
C56 C 0.4169(3) 0.7643(3) 0.4061(2) 0.0329(10) Uani 1 1 d .
H56A H 0.3663 0.7176 0.4404 0.040 Uiso 1 1 calc R
H56B H 0.3837 0.8328 0.4013 0.040 Uiso 1 1 calc R
C57 C 0.4440(3) 0.7403(3) 0.3351(2) 0.0341(10) Uani 1 1 d .
H57A H 0.3895 0.7726 0.3040 0.041 Uiso 1 1 calc R
H57B H 0.4479 0.6677 0.3408 0.041 Uiso 1 1 calc R
C58 C 0.5536(3) 0.7809(3) 0.30325(19) 0.0209(8) Uani 1 1 d .
H58A H 0.5991 0.7375 0.2748 0.025 Uiso 1 1 calc R
H58B H 0.5456 0.8484 0.2712 0.025 Uiso 1 1 calc R
C59 C 1.0085(3) 0.9108(3) 0.3575(2) 0.0343(11) Uani 1 1 d .
H59A H 0.9729 0.9237 0.4045 0.041 Uiso 1 1 calc R
H59B H 0.9995 0.9717 0.3184 0.041 Uiso 1 1 calc R
C60 C 1.1270(3) 0.8782(3) 0.3581(2) 0.0353(11) Uani 1 1 d .
H60A H 1.1686 0.8884 0.3083 0.042 Uiso 1 1 calc R
H60B H 1.1595 0.9141 0.3856 0.042 Uiso 1 1 calc R
C61 C 1.1229(3) 0.7702(3) 0.3955(2) 0.0373(11) Uani 1 1 d .
H61A H 1.1084 0.7600 0.4489 0.045 Uiso 1 1 calc R
H61B H 1.1920 0.7329 0.3817 0.045 Uiso 1 1 calc R
C62 C 1.0308(3) 0.7380(2) 0.3696(2) 0.0245(9) Uani 1 1 d .
H62A H 1.0589 0.7054 0.3297 0.029 Uiso 1 1 calc R
H62B H 0.9882 0.6908 0.4096 0.029 Uiso 1 1 calc R
C63 C 0.6614(4) 0.5903(4) -0.0384(2) 0.0411(11) Uani 1 1 d .
C64 C 0.6564(4) 0.5026(4) -0.0564(2) 0.0556(14) Uani 1 1 d .
H64 H 0.6006 0.4973 -0.0815 0.067 Uiso 1 1 calc R
C65 C 0.7298(4) 0.4216(4) -0.0394(3) 0.0546(14) Uani 1 1 d .
H65 H 0.7242 0.3618 -0.0523 0.065 Uiso 1 1 calc R
C66 C 0.8107(4) 0.4297(4) -0.0035(3) 0.0620(15) Uani 1 1 d .
H66 H 0.8623 0.3754 0.0084 0.074 Uiso 1 1 calc R
C67 C 0.8169(4) 0.5168(4) 0.0152(3) 0.0538(14) Uani 1 1 d .
H67 H 0.8726 0.5218 0.0405 0.065 Uiso 1 1 calc R
C68 C 0.7439(4) 0.5962(4) -0.0023(2) 0.0511(13) Uani 1 1 d .
H68 H 0.7501 0.6559 0.0104 0.061 Uiso 1 1 calc R
C69 C 0.5827(5) 0.6801(4) -0.0576(3) 0.0781(18) Uani 1 1 d .
H69A H 0.5773 0.7203 -0.0227 0.117 Uiso 0.50 1 calc PR
H69B H 0.5111 0.6580 -0.0560 0.117 Uiso 0.50 1 calc PR
H69C H 0.6088 0.7198 -0.1065 0.117 Uiso 0.50 1 calc PR
H69D H 0.5542 0.6785 -0.1008 0.117 Uiso 0.50 1 calc PR
H69E H 0.6203 0.7408 -0.0674 0.117 Uiso 0.50 1 calc PR
H69F H 0.5227 0.6790 -0.0170 0.117 Uiso 0.50 1 calc PR

loop_
_atom_site_aniso_label
_atom_site_aniso_U_11
_atom_site_aniso_U_22
_atom_site_aniso_U_33
_atom_site_aniso_U_23
_atom_site_aniso_U_13
_atom_site_aniso_U_12
Yb 0.00988(8) 0.01056(8) 0.01823(9) -0.00476(6) -0.00297(6) 0.00039(6)
I 0.02770(15) 0.02784(15) 0.02077(15) -0.00782(12) -0.00687(12) 0.00054(12)
O1 0.0095(12) 0.0231(13) 0.0196(14) -0.0068(11) -0.0007(11) -0.0024(10)
O2 0.0122(12) 0.0113(12) 0.0341(16) -0.0075(11) -0.0098(11) 0.0027(10)
N1 0.0099(14) 0.0105(14) 0.0219(17) -0.0062(13) -0.0025(13) 0.0008(11)
N2 0.0092(14) 0.0138(15) 0.0204(17) -0.0092(13) -0.0001(13) -0.0014(12)
N3 0.0083(14) 0.0138(15) 0.0158(16) -0.0071(12) -0.0026(12) -0.0013(11)
N4 0.0116(15) 0.0097(15) 0.0210(17) -0.0047(13) -0.0025(13) -0.0023(12)
N5 0.0089(14) 0.0140(15) 0.0190(17) -0.0011(13) -0.0056(13) -0.0026(12)
N6 0.0106(15) 0.0127(15) 0.0218(17) -0.0042(13) -0.0061(13) -0.0008(12)
C1 0.0096(17) 0.0122(17) 0.0119(18) 0.0017(15) -0.0061(14) -0.0024(14)
C2 0.0144(19) 0.0184(19) 0.025(2) -0.0151(17) -0.0036(16) -0.0018(15)
C3 0.0128(18) 0.023(2) 0.023(2) -0.0143(17) -0.0034(16) 0.0033(15)
C4 0.0110(17) 0.0072(17) 0.021(2) -0.0066(15) 0.0009(15) -0.0030(14)
C5 0.0152(19) 0.0096(17) 0.023(2) -0.0082(16) -0.0027(16) 0.0009(14)
C6 0.024(2) 0.0117(18) 0.019(2) -0.0001(16) -0.0019(17) -0.0010(16)
C7 0.0122(19) 0.0165(19) 0.025(2) 0.0018(17) 0.0042(17) -0.0031(15)
C8 0.0113(18) 0.0166(19) 0.024(2) -0.0055(16) -0.0032(16) -0.0009(15)
C9 0.0100(18) 0.0105(17) 0.024(2) -0.0065(16) -0.0034(16) -0.0003(14)
C10 0.023(2) 0.0163(19) 0.018(2) -0.0002(16) -0.0065(17) -0.0066(16)
C11 0.031(2) 0.030(2) 0.031(3) -0.0068(19) -0.011(2) -0.0032(18)
C12 0.021(2) 0.024(2) 0.031(2) -0.0040(18) -0.0091(18) -0.0037(17)
C13 0.0090(17) 0.0197(19) 0.023(2) -0.0073(16) -0.0012(15) -0.0007(15)
C14 0.022(2) 0.027(2) 0.025(2) -0.0094(18) -0.0060(17) -0.0005(17)
C15 0.022(2) 0.022(2) 0.022(2) -0.0041(17) -0.0006(17) -0.0014(16)
C16 0.0078(17) 0.0163(18) 0.0146(19) -0.0060(15) -0.0004(14) -0.0019(14)
C17 0.0128(18) 0.0179(19) 0.018(2) -0.0082(16) -0.0007(15) 0.0000(15)
C18 0.0086(17) 0.022(2) 0.029(2) -0.0081(17) -0.0069(16) 0.0024(15)
C19 0.0092(18) 0.022(2) 0.034(2) -0.0067(18) -0.0060(17) -0.0050(15)
C20 0.0145(19) 0.0150(18) 0.025(2) -0.0015(16) -0.0032(16) -0.0057(15)
C21 0.0136(18) 0.0194(19) 0.015(2) -0.0052(16) -0.0021(15) -0.0008(15)
C22 0.0119(18) 0.0181(19) 0.029(2) -0.0053(17) -0.0052(16) -0.0011(15)
C23 0.026(2) 0.018(2) 0.052(3) -0.012(2) -0.008(2) 0.0011(17)
C24 0.027(2) 0.021(2) 0.032(2) 0.0021(18) -0.0088(19) -0.0036(17)
C25 0.0130(19) 0.022(2) 0.023(2) 0.0003(17) -0.0057(16) -0.0019(15)
C26 0.025(2) 0.042(3) 0.027(2) 0.000(2) -0.0134(19) 0.0018(19)
C27 0.015(2) 0.024(2) 0.043(3) 0.0028(19) -0.0072(19) 0.0013(16)
C28 0.0085(17) 0.0180(19) 0.019(2) -0.0107(16) 0.0006(15) -0.0017(14)
C29 0.0154(19) 0.0128(18) 0.024(2) 0.0044(16) -0.0066(16) -0.0009(15)
C30 0.0164(19) 0.0103(18) 0.026(2) 0.0000(16) -0.0049(16) 0.0006(15)
C31 0.0125(18) 0.0127(18) 0.021(2) 0.0010(16) -0.0074(16) -0.0005(14)
C32 0.0136(19) 0.0163(19) 0.023(2) -0.0020(16) -0.0059(16) -0.0011(15)
C33 0.018(2) 0.024(2) 0.030(2) -0.0109(18) -0.0092(17) -0.0012(16)
C34 0.0134(19) 0.022(2) 0.039(3) -0.0082(19) -0.0098(18) -0.0051(16)
C35 0.0117(19) 0.022(2) 0.035(2) -0.0077(18) -0.0034(17) 0.0014(16)
C36 0.0142(19) 0.0110(18) 0.025(2) 0.0000(16) -0.0044(16) 0.0009(14)
C37 0.0121(19) 0.033(2) 0.025(2) -0.0121(18) 0.0008(16) -0.0063(16)
C38 0.054(3) 0.050(3) 0.033(3) -0.007(2) 0.014(2) 0.000(2)
C39 0.022(2) 0.042(3) 0.054(3) -0.026(2) 0.005(2) -0.0009(19)
C40 0.0113(18) 0.0144(18) 0.030(2) -0.0073(17) -0.0003(16) -0.0003(14)
C41 0.030(2) 0.022(2) 0.047(3) -0.011(2) -0.011(2) 0.0060(18)
C42 0.031(2) 0.025(2) 0.031(3) -0.0090(19) -0.0047(19) -0.0047(18)
C43 0.0150(19) 0.0084(17) 0.027(2) -0.0058(16) -0.0079(17) -0.0007(14)
C44 0.022(2) 0.0067(17) 0.028(2) -0.0075(16) -0.0063(17) 0.0012(15)
C45 0.029(2) 0.019(2) 0.029(2) -0.0111(18) -0.0087(19) 0.0037(17)
C46 0.027(2) 0.020(2) 0.039(3) -0.0127(19) -0.019(2) 0.0002(17)
C47 0.018(2) 0.022(2) 0.037(3) -0.0116(19) -0.0101(19) -0.0022(16)
C48 0.0142(19) 0.0118(18) 0.030(2) -0.0090(17) -0.0068(17) -0.0008(15)
C49 0.022(2) 0.019(2) 0.026(2) -0.0122(17) 0.0003(17) -0.0031(16)
C50 0.022(2) 0.023(2) 0.039(3) -0.0179(19) -0.0021(18) -0.0017(17)
C51 0.036(3) 0.033(2) 0.036(3) -0.017(2) -0.002(2) -0.001(2)
C52 0.0097(18) 0.021(2) 0.029(2) -0.0070(17) -0.0059(16) -0.0039(15)
C53 0.017(2) 0.033(2) 0.037(3) -0.016(2) -0.0046(18) 0.0009(17)
C54 0.019(2) 0.029(2) 0.029(2) -0.0069(19) -0.0037(18) -0.0073(17)
C55 0.019(2) 0.049(3) 0.021(2) -0.002(2) 0.0007(18) -0.0104(19)
C56 0.018(2) 0.048(3) 0.033(3) -0.009(2) -0.0013(19) -0.0097(19)
C57 0.022(2) 0.047(3) 0.037(3) -0.012(2) -0.005(2) -0.011(2)
C58 0.0154(19) 0.029(2) 0.017(2) -0.0068(17) -0.0018(16) 0.0014(16)
C59 0.026(2) 0.021(2) 0.062(3) -0.015(2) -0.013(2) -0.0041(18)
C60 0.019(2) 0.034(2) 0.055(3) -0.005(2) -0.016(2) -0.0068(18)
C61 0.030(2) 0.027(2) 0.057(3) 0.000(2) -0.027(2) -0.0005(19)
C62 0.020(2) 0.0166(19) 0.039(3) -0.0089(18) -0.0117(18) 0.0085(16)
C63 0.040(3) 0.055(3) 0.030(3) -0.015(2) -0.004(2) -0.004(2)
C64 0.048(3) 0.095(4) 0.031(3) -0.022(3) -0.010(2) -0.009(3)
C65 0.057(3) 0.069(4) 0.045(3) -0.031(3) -0.006(3) 0.001(3)
C66 0.041(3) 0.094(5) 0.039(3) -0.011(3) 0.003(3) 0.016(3)
C67 0.031(3) 0.098(4) 0.033(3) -0.014(3) 0.001(2) -0.019(3)
C68 0.043(3) 0.068(4) 0.040(3) -0.009(3) 0.007(2) -0.028(3)
C69 0.089(4) 0.088(4) 0.040(3) 0.000(3) -0.005(3) 0.018(4)

loop_
_atom_type_symbol
_atom_type_description
_atom_type_scat_dispersion_real
_atom_type_scat_dispersion_imag
_atom_type_scat_source
C C 0.0033 0.0016 'International Tables Vol C Tables 4.2.6.8 and 6.1.1.4'
H H 0.0000 0.0000 'International Tables Vol C Tables 4.2.6.8 and 6.1.1.4'
N N 0.0061 0.0033 'International Tables Vol C Tables 4.2.6.8 and 6.1.1.4'
Yb Yb -0.3850 5.5486 'International Tables Vol C Tables 4.2.6.8 and 6.1.1.4'
I I -0.4742 1.8119 'International Tables Vol C Tables 4.2.6.8 and 6.1.1.4'
O O 0.0106 0.0060 'International Tables Vol C Tables 4.2.6.8 and 6.1.1.4'

loop_
_geom_angle_atom_site_label_1
_geom_angle_atom_site_label_2
_geom_angle_atom_site_label_3
_geom_angle
N4 Yb N1 118.49(10)
N4 Yb O2 95.73(9)
N1 Yb O2 91.57(9)
N4 Yb O1 95.33(9)
N1 Yb O1 93.35(9)
O2 Yb O1 163.95(8)
N4 Yb I 117.53(7)
N1 Yb I 123.91(7)
O2 Yb I 80.33(6)
O1 Yb I 84.25(6)
C55 O1 C58 109.2(2)
C55 O1 Yb 135.70(19)
C58 O1 Yb 114.67(18)
C62 O2 C59 109.0(2)
C62 O2 Yb 119.11(18)
C59 O2 Yb 126.30(19)
C1 N1 Yb 179.2(3)
C2 N2 C1 111.1(3)
C2 N2 C4 123.2(3)
C1 N2 C4 125.4(3)
C3 N3 C1 110.8(3)
C3 N3 C16 122.3(3)
C1 N3 C16 122.7(3)
C28 N4 Yb 177.6(3)
C29 N5 C28 110.9(3)
C29 N5 C31 121.4(3)
C28 N5 C31 124.7(3)
C30 N6 C28 110.6(3)
C30 N6 C43 123.8(3)
C28 N6 C43 125.3(3)
N1 C1 N2 129.2(3)
N1 C1 N3 129.4(3)
N2 C1 N3 101.3(3)
C3 C2 N2 108.3(3)
C2 C3 N3 108.4(3)
C5 C4 C9 122.3(3)
C5 C4 N2 119.2(3)
C9 C4 N2 118.4(3)
C4 C5 C6 118.2(3)
C4 C5 C10 121.2(3)
C6 C5 C10 120.2(3)
C7 C6 C5 120.5(3)
C8 C7 C6 120.4(3)
C7 C8 C9 121.7(3)
C8 C9 C4 116.7(3)
C8 C9 C13 119.8(3)
C4 C9 C13 123.4(3)
C11 C10 C5 114.3(3)
C11 C10 C12 110.5(3)
C5 C10 C12 109.2(3)
C9 C13 C14 111.1(3)
C9 C13 C15 112.1(3)
C14 C13 C15 109.4(3)
C21 C16 C17 122.4(3)
C21 C16 N3 118.7(3)
C17 C16 N3 118.8(3)
C18 C17 C16 117.4(3)
C18 C17 C22 118.3(3)
C16 C17 C22 124.2(3)
C19 C18 C17 121.5(3)
C18 C19 C20 120.0(3)
C19 C20 C21 121.1(3)
C20 C21 C16 117.4(3)
C20 C21 C25 120.6(3)
C16 C21 C25 121.9(3)
C17 C22 C23 111.0(3)
C17 C22 C24 111.3(3)
C23 C22 C24 110.7(3)
C21 C25 C27 114.1(3)
C21 C25 C26 108.5(3)
C27 C25 C26 111.0(3)
N4 C28 N5 129.2(3)
N4 C28 N6 129.5(3)
N5 C28 N6 101.3(3)
C30 C29 N5 108.6(3)
C29 C30 N6 108.6(3)
C32 C31 C36 122.7(3)
C32 C31 N5 119.1(3)
C36 C31 N5 118.2(3)
C33 C32 C31 117.8(3)
C33 C32 C37 121.3(3)
C31 C32 C37 121.0(3)
C32 C33 C34 121.0(3)
C35 C34 C33 120.1(3)
C34 C35 C36 121.5(3)
C35 C36 C31 116.8(3)
C35 C36 C40 119.9(3)
C31 C36 C40 123.3(3)
C38 C37 C32 111.2(3)
C38 C37 C39 110.6(3)
C32 C37 C39 113.2(3)
C36 C40 C42 110.6(3)
C36 C40 C41 113.0(3)
C42 C40 C41 110.7(3)
C44 C43 C48 121.9(3)
C44 C43 N6 119.5(3)
C48 C43 N6 118.5(3)
C45 C44 C43 117.7(3)
C45 C44 C49 120.6(3)
C43 C44 C49 121.5(3)
C46 C45 C44 121.5(4)
C47 C46 C45 119.6(3)
C46 C47 C48 122.1(4)
C47 C48 C43 117.2(3)
C47 C48 C52 119.6(3)
C43 C48 C52 123.1(3)
C51 C49 C44 114.3(3)
C51 C49 C50 109.9(3)
C44 C49 C50 109.9(3)
C48 C52 C53 112.4(3)
C48 C52 C54 110.3(3)
C53 C52 C54 109.8(3)
O1 C55 C56 104.8(3)
C57 C56 C55 103.9(3)
C56 C57 C58 104.0(3)
O1 C58 C57 105.5(3)
O2 C59 C60 103.8(3)
C61 C60 C59 102.1(3)
C60 C61 C62 104.1(3)
O2 C62 C61 106.0(3)
C64 C63 C68 117.6(5)
C64 C63 C69 123.2(4)
C68 C63 C69 119.2(5)
C63 C64 C65 122.6(4)
C66 C65 C64 118.5(5)
C65 C66 C67 119.8(5)
C68 C67 C66 120.9(5)
C67 C68 C63 120.7(5)

loop_
_geom_bond_atom_site_label_1
_geom_bond_atom_site_label_2
_geom_bond_distance
Yb N4 2.104(3)
Yb N1 2.110(3)
Yb O2 2.320(2)
Yb O1 2.331(2)
Yb I 3.0132(3)
O1 C55 1.445(4)
O1 C58 1.465(4)
O2 C62 1.447(4)
O2 C59 1.451(4)
N1 C1 1.257(4)
N2 C2 1.387(4)
N2 C1 1.424(4)
N2 C4 1.438(4)
N3 C3 1.388(4)
N3 C1 1.430(4)
N3 C16 1.439(4)
N4 C28 1.244(4)
N5 C29 1.388(4)
N5 C28 1.429(4)
N5 C31 1.442(4)
N6 C30 1.392(4)
N6 C28 1.433(4)
N6 C43 1.437(4)
C2 C3 1.333(4)
C4 C5 1.395(5)
C4 C9 1.409(4)
C5 C6 1.397(5)
C5 C10 1.529(4)
C6 C7 1.383(5)
C7 C8 1.373(5)
C8 C9 1.402(5)
C9 C13 1.502(5)
C10 C11 1.517(5)
C10 C12 1.538(5)
C13 C14 1.530(4)
C13 C15 1.531(4)
C16 C21 1.399(4)
C16 C17 1.401(4)
C17 C18 1.389(4)
C17 C22 1.524(5)
C18 C19 1.372(5)
C19 C20 1.386(4)
C20 C21 1.393(4)
C21 C25 1.514(4)
C22 C23 1.526(5)
C22 C24 1.526(5)
C25 C27 1.515(5)
C25 C26 1.533(5)
C29 C30 1.328(5)
C31 C32 1.393(5)
C31 C36 1.404(5)
C32 C33 1.387(4)
C32 C37 1.516(5)
C33 C34 1.390(5)
C34 C35 1.368(5)
C35 C36 1.402(5)
C36 C40 1.505(5)
C37 C38 1.506(5)
C37 C39 1.525(5)
C40 C42 1.525(5)
C40 C41 1.530(4)
C43 C44 1.397(5)
C43 C48 1.408(5)
C44 C45 1.391(5)
C44 C49 1.524(5)
C45 C46 1.388(5)
C46 C47 1.361(5)
C47 C48 1.397(5)
C48 C52 1.512(5)
C49 C51 1.514(5)
C49 C50 1.538(5)
C52 C53 1.522(4)
C52 C54 1.532(5)
C55 C56 1.509(5)
C56 C57 1.474(5)
C57 C58 1.512(5)
C59 C60 1.510(5)
C60 C61 1.496(5)
C61 C62 1.509(5)
C63 C64 1.377(6)
C63 C68 1.382(6)
C63 C69 1.518(6)
C64 C65 1.386(6)
C65 C66 1.371(6)
C66 C67 1.379(7)
C67 C68 1.370(6)

loop_
_geom_torsion_atom_site_label_1
_geom_torsion_atom_site_label_2
_geom_torsion_atom_site_label_3
_geom_torsion_atom_site_label_4
_geom_torsion
N4 Yb O1 C55 -122.2(3)
N1 Yb O1 C55 118.7(3)
O2 Yb O1 C55 11.1(5)
I Yb O1 C55 -5.0(3)
N4 Yb O1 C58 66.3(2)
N1 Yb O1 C58 -52.7(2)
O2 Yb O1 C58 -160.4(3)
I Yb O1 C58 -176.5(2)
N4 Yb O2 C62 -166.8(2)
N1 Yb O2 C62 -48.0(2)
O1 Yb O2 C62 59.9(4)
I Yb O2 C62 76.2(2)
N4 Yb O2 C59 42.5(3)
N1 Yb O2 C59 161.3(3)
O1 Yb O2 C59 -90.8(4)
I Yb O2 C59 -74.5(3)
N4 Yb N1 C1 55(18)
O2 Yb N1 C1 -42(18)
O1 Yb N1 C1 153(18)
I Yb N1 C1 -121(18)
N1 Yb N4 C28 -16(6)
O2 Yb N4 C28 79(6)
O1 Yb N4 C28 -112(6)
I Yb N4 C28 161(6)
Yb N1 C1 N2 -171(100)
Yb N1 C1 N3 10(18)
C2 N2 C1 N1 179.9(3)
C4 N2 C1 N1 -5.9(5)
C2 N2 C1 N3 -0.3(3)
C4 N2 C1 N3 173.9(3)
C3 N3 C1 N1 179.5(3)
C16 N3 C1 N1 22.1(5)
C3 N3 C1 N2 -0.2(3)
C16 N3 C1 N2 -157.6(3)
C1 N2 C2 C3 0.8(4)
C4 N2 C2 C3 -173.6(3)
N2 C2 C3 N3 -0.9(4)
C1 N3 C3 C2 0.7(4)
C16 N3 C3 C2 158.2(3)
C2 N2 C4 C5 110.8(4)
C1 N2 C4 C5 -62.7(4)
C2 N2 C4 C9 -66.0(4)
C1 N2 C4 C9 120.5(3)
C9 C4 C5 C6 -1.6(5)
N2 C4 C5 C6 -178.3(3)
C9 C4 C5 C10 171.2(3)
N2 C4 C5 C10 -5.5(4)
C4 C5 C6 C7 2.9(5)
C10 C5 C6 C7 -169.9(3)
C5 C6 C7 C8 -1.1(5)
C6 C7 C8 C9 -2.2(5)
C7 C8 C9 C4 3.4(5)
C7 C8 C9 C13 -180.0(3)
C5 C4 C9 C8 -1.4(5)
N2 C4 C9 C8 175.2(3)
C5 C4 C9 C13 -178.0(3)
N2 C4 C9 C13 -1.3(5)
C4 C5 C10 C11 155.9(3)
C6 C5 C10 C11 -31.4(4)
C4 C5 C10 C12 -79.8(4)
C6 C5 C10 C12 92.8(4)
C8 C9 C13 C14 -62.4(4)
C4 C9 C13 C14 114.0(3)
C8 C9 C13 C15 60.3(4)
C4 C9 C13 C15 -123.3(3)
C3 N3 C16 C21 122.2(3)
C1 N3 C16 C21 -83.0(4)
C3 N3 C16 C17 -57.3(4)
C1 N3 C16 C17 97.5(4)
C21 C16 C17 C18 -2.1(5)
N3 C16 C17 C18 177.4(3)
C21 C16 C17 C22 177.7(3)
N3 C16 C17 C22 -2.8(5)
C16 C17 C18 C19 1.4(5)
C22 C17 C18 C19 -178.3(3)
C17 C18 C19 C20 0.3(6)
C18 C19 C20 C21 -1.5(5)
C19 C20 C21 C16 0.9(5)
C19 C20 C21 C25 -175.9(3)
C17 C16 C21 C20 0.9(5)
N3 C16 C21 C20 -178.5(3)
C17 C16 C21 C25 177.6(3)
N3 C16 C21 C25 -1.8(5)
C18 C17 C22 C23 -67.7(4)
C16 C17 C22 C23 112.5(4)
C18 C17 C22 C24 56.1(4)
C16 C17 C22 C24 -123.6(4)
C20 C21 C25 C27 -35.3(5)
C16 C21 C25 C27 148.2(3)
C20 C21 C25 C26 89.0(4)
C16 C21 C25 C26 -87.6(4)
Yb N4 C28 N5 75(6)
Yb N4 C28 N6 -105(6)
C29 N5 C28 N4 -179.5(3)
C31 N5 C28 N4 20.1(6)
C29 N5 C28 N6 0.4(3)
C31 N5 C28 N6 -160.0(3)
C30 N6 C28 N4 178.4(3)
C43 N6 C28 N4 -7.5(6)
C30 N6 C28 N5 -1.5(3)
C43 N6 C28 N5 172.6(3)
C28 N5 C29 C30 0.9(4)
C31 N5 C29 C30 162.0(3)
N5 C29 C30 N6 -1.8(4)
C28 N6 C30 C29 2.1(4)
C43 N6 C30 C29 -172.1(3)
C29 N5 C31 C32 103.1(4)
C28 N5 C31 C32 -98.4(4)
C29 N5 C31 C36 -74.6(4)
C28 N5 C31 C36 83.8(4)
C36 C31 C32 C33 3.4(5)
N5 C31 C32 C33 -174.3(3)
C36 C31 C32 C37 -176.7(3)
N5 C31 C32 C37 5.7(5)
C31 C32 C33 C34 -0.4(5)
C37 C32 C33 C34 179.7(3)
C32 C33 C34 C35 -2.3(5)
C33 C34 C35 C36 2.1(6)
C34 C35 C36 C31 0.7(5)
C34 C35 C36 C40 -177.8(3)
C32 C31 C36 C35 -3.6(5)
N5 C31 C36 C35 174.1(3)
C32 C31 C36 C40 174.9(3)
N5 C31 C36 C40 -7.4(5)
C33 C32 C37 C38 88.0(4)
C31 C32 C37 C38 -91.9(4)
C33 C32 C37 C39 -37.2(5)
C31 C32 C37 C39 142.8(3)
C35 C36 C40 C42 66.8(4)
C31 C36 C40 C42 -111.7(4)
C35 C36 C40 C41 -57.9(4)
C31 C36 C40 C41 123.7(4)
C30 N6 C43 C44 107.9(4)
C28 N6 C43 C44 -65.4(4)
C30 N6 C43 C48 -69.4(4)
C28 N6 C43 C48 117.2(3)
C48 C43 C44 C45 -3.0(5)
N6 C43 C44 C45 179.7(3)
C48 C43 C44 C49 173.2(3)
N6 C43 C44 C49 -4.1(5)
C43 C44 C45 C46 2.7(5)
C49 C44 C45 C46 -173.6(3)
C44 C45 C46 C47 -0.2(5)
C45 C46 C47 C48 -2.2(5)
C46 C47 C48 C43 1.9(5)
C46 C47 C48 C52 179.9(3)
C44 C43 C48 C47 0.7(5)
N6 C43 C48 C47 178.1(3)
C44 C43 C48 C52 -177.1(3)
N6 C43 C48 C52 0.2(5)
C45 C44 C49 C51 -24.3(4)
C43 C44 C49 C51 159.6(3)
C45 C44 C49 C50 99.9(4)
C43 C44 C49 C50 -76.2(4)
C47 C48 C52 C53 48.5(4)
C43 C48 C52 C53 -133.7(3)
C47 C48 C52 C54 -74.4(4)
C43 C48 C52 C54 103.4(4)
C58 O1 C55 C56 -17.5(4)
Yb O1 C55 C56 170.7(2)
O1 C55 C56 C57 32.9(4)
C55 C56 C57 C58 -35.1(4)
C55 O1 C58 C57 -4.2(4)
Yb O1 C58 C57 169.5(2)
C56 C57 C58 O1 24.7(4)
C62 O2 C59 C60 25.6(4)
Yb O2 C59 C60 178.7(2)
O2 C59 C60 C61 -37.7(4)
C59 C60 C61 C62 35.8(4)
C59 O2 C62 C61 -3.0(4)
Yb O2 C62 C61 -158.3(2)
C60 C61 C62 O2 -21.0(4)
C68 C63 C64 C65 0.5(7)
C69 C63 C64 C65 179.1(5)
C63 C64 C65 C66 -0.4(7)
C64 C65 C66 C67 0.5(7)
C65 C66 C67 C68 -0.7(7)
C66 C67 C68 C63 0.8(7)
C64 C63 C68 C67 -0.7(7)
C69 C63 C68 C67 -179.3(4)
